data_4503244
loop_
_publ_author_name
'Manzano, Blanca R.'
'Jal\'on, F\'elix A.'
'Soriano, M. Laura'
'Rodr\'iguez, Ana M.'
'Hoz, Antonio de la'
'S\'anchez-Migall\'on, Ana'

_publ_section_title
;
 Multiple Hydrogen Bonds in the Self-Assembly of Aminotriazine and
 Glutarimide. Decisive Role of the Triazine Substituents
;
_journal_issue 5
_journal_name_full 'Crystal Growth &amp; Design'
_journal_page_first 1585
_journal_paper_doi 10.1021/cg7008682
_journal_volume 8
_journal_year 2008
_chemical_formula_moiety '2(C8 H14 N6), C5 H7 N O2'
_chemical_formula_sum 'C21 H35 N13 O2'
_chemical_formula_weight 501.62
_chemical_name_systematic
;
 ?
;
_space_group_IT_number 4
_symmetry_cell_setting monoclinic
_symmetry_space_group_name_Hall 'P 2yb'
_symmetry_space_group_name_H-M 'P 1 21 1'
_atom_sites_solution_hydrogens geom
_atom_sites_solution_primary direct
_atom_sites_solution_secondary difmap
_audit_creation_method SHELXL-97
_cell_angle_alpha 90.00
_cell_angle_beta 101.456(9)
_cell_angle_gamma 90.00
_cell_formula_units_Z 2
_cell_length_a 12.441(7)
_cell_length_b 7.590(4)
_cell_length_c 12.840(7)
_cell_measurement_temperature 120(2)
_cell_volume 1188.3(11)
_computing_cell_refinement 'Bruker SAINT'
_computing_data_collection 'Bruker APEX'
_computing_data_reduction 'Bruker SAINT, SADABS, XPREP'
_computing_molecular_graphics 'Bruker SHELXTL'
_computing_publication_material 'Bruker SHELXTL'
_computing_structure_refinement 'SHELXL-97 (Sheldrick, 1997)'
_computing_structure_solution 'SHELXS-97 (Sheldrick, 1997)'
_diffrn_ambient_temperature 120(2)
_diffrn_measured_fraction_theta_full 0.977
_diffrn_measured_fraction_theta_max 0.977
_diffrn_measurement_device_type 'CCD area detector'
_diffrn_measurement_method 'omega scans'
_diffrn_radiation_monochromator graphite
_diffrn_radiation_source 'fine-focus sealed tube'
_diffrn_radiation_type MoK\a
_diffrn_radiation_wavelength 0.71069
_diffrn_reflns_av_R_equivalents 0.0857
_diffrn_reflns_av_sigmaI/netI 0.2002
_diffrn_reflns_limit_h_max 14
_diffrn_reflns_limit_h_min -13
_diffrn_reflns_limit_k_max 9
_diffrn_reflns_limit_k_min -8
_diffrn_reflns_limit_l_max 15
_diffrn_reflns_limit_l_min -15
_diffrn_reflns_number 7333
_diffrn_reflns_theta_full 25.00
_diffrn_reflns_theta_max 25.00
_diffrn_reflns_theta_min 2.08
_exptl_absorpt_coefficient_mu 0.098
_exptl_absorpt_correction_T_max 0.9874
_exptl_absorpt_correction_T_min 0.9693
_exptl_absorpt_correction_type multi-scan
_exptl_absorpt_process_details SADABS
_exptl_crystal_colour colorless
_exptl_crystal_density_diffrn 1.402
_exptl_crystal_density_method 'not measured'
_exptl_crystal_description block
_exptl_crystal_F_000 536
_exptl_crystal_size_max 0.32
_exptl_crystal_size_mid 0.19
_exptl_crystal_size_min 0.13
_refine_diff_density_max 1.626
_refine_diff_density_min -0.457
_refine_diff_density_rms 0.159
_refine_ls_abs_structure_details 'Flack H D (1983), Acta Cryst. A39, 876-881'
_refine_ls_abs_structure_Flack 0.00
_refine_ls_extinction_method none
_refine_ls_goodness_of_fit_ref 1.058
_refine_ls_hydrogen_treatment constr
_refine_ls_matrix_type full
_refine_ls_number_parameters 325
_refine_ls_number_reflns 3841
_refine_ls_number_restraints 1
_refine_ls_restrained_S_all 1.058
_refine_ls_R_factor_all 0.1818
_refine_ls_R_factor_gt 0.1255
_refine_ls_shift/su_max 0.003
_refine_ls_shift/su_mean 0.000
_refine_ls_structure_factor_coef Fsqd
_refine_ls_weighting_details 'calc w=1/[\s^2^(Fo^2^)+(0.2000P)^2^+0.0000P] where P=(Fo^2^+2Fc^2^)/3'
_refine_ls_weighting_scheme calc
_refine_ls_wR_factor_gt 0.2960
_refine_ls_wR_factor_ref 0.3627
_reflns_number_gt 2283
_reflns_number_total 3841
_reflns_threshold_expression >2sigma(I)
_cod_data_source_file cg7008682-file004.cif
_cod_data_source_block 7
_cod_original_cell_volume 1188.3(12)
_cod_original_sg_symbol_H-M P21
_cod_database_code 4503244

loop_
_symmetry_equiv_pos_as_xyz
'x, y, z'
'-x, y+1/2, -z'

loop_
_atom_site_label
_atom_site_type_symbol
_atom_site_fract_x
_atom_site_fract_y
_atom_site_fract_z
_atom_site_U_iso_or_equiv
_atom_site_adp_type
_atom_site_occupancy
_atom_site_symmetry_multiplicity
_atom_site_calc_flag
_atom_site_refinement_flags
N1 N 0.7937(5) 0.1357(9) 0.2034(5) 0.0203(15) Uani 1 1 d .
N2 N 0.9046(5) 0.3843(9) 0.2702(4) 0.0221(15) Uani 1 1 d .
N3 N 0.7116(5) 0.3877(10) 0.2687(5) 0.0248(16) Uani 1 1 d .
N4 N 0.9771(5) 0.1415(9) 0.2064(5) 0.0280(16) Uani 1 1 d .
H4A H 0.9719 0.0347 0.1793 0.034 Uiso 1 1 calc R
H4B H 1.0411 0.1950 0.2205 0.034 Uiso 1 1 calc R
N5 N 0.6095(5) 0.1452(8) 0.2042(5) 0.0256(16) Uani 1 1 d .
H5A H 0.5508 0.1990 0.2170 0.031 Uiso 1 1 calc R
H5B H 0.6040 0.0387 0.1766 0.031 Uiso 1 1 calc R
N6 N 0.8243(5) 0.6198(9) 0.3383(5) 0.0225(15) Uani 1 1 d .
N7 N 0.7093(5) 1.0453(9) 0.8126(5) 0.0235(15) Uani 1 1 d .
N8 N 0.5955(5) 0.8075(9) 0.7345(4) 0.0227(15) Uani 1 1 d .
N9 N 0.7875(5) 0.7965(9) 0.7407(5) 0.0222(14) Uani 1 1 d .
N10 N 0.5231(5) 1.0474(9) 0.8023(5) 0.0282(17) Uani 1 1 d .
H10A H 0.4578 0.9989 0.7838 0.034 Uiso 1 1 calc R
H10B H 0.5301 1.1509 0.8338 0.034 Uiso 1 1 calc R
N11 N 0.8928(6) 1.0313(9) 0.8105(5) 0.0285(16) Uani 1 1 d .
H11A H 0.9503 0.9765 0.7957 0.034 Uiso 1 1 calc R
H11B H 0.9004 1.1357 0.8408 0.034 Uiso 1 1 calc R
N12 N 0.6760(5) 0.5658(9) 0.6699(5) 0.0269(16) Uani 1 1 d .
N13 N 0.7672(4) 0.8055(9) 0.0793(4) 0.0200(13) Uani 1 1 d .
H13 H 0.7747 0.9031 0.1170 0.024 Uiso 1 1 calc R
O1 O 0.9497(4) 0.8075(7) 0.0862(4) 0.0249(12) Uani 1 1 d .
O2 O 0.5861(4) 0.8131(7) 0.0810(4) 0.0285(13) Uani 1 1 d .
C1 C 0.8889(6) 0.2216(10) 0.2260(5) 0.0169(17) Uani 1 1 d .
C2 C 0.8109(6) 0.4595(12) 0.2907(6) 0.0236(17) Uani 1 1 d .
C3 C 0.7063(6) 0.2248(11) 0.2265(5) 0.0197(17) Uani 1 1 d .
C4 C 0.9272(7) 0.7138(11) 0.3601(6) 0.0270(19) Uani 1 1 d .
H4C H 0.9265 0.8071 0.3060 0.032 Uiso 1 1 calc R
H4D H 0.9879 0.6315 0.3555 0.032 Uiso 1 1 calc R
C5 C 0.9465(6) 0.7966(12) 0.4701(6) 0.0266(18) Uani 1 1 d .
H5C H 0.9529 0.7026 0.5245 0.032 Uiso 1 1 calc R
H5D H 1.0162 0.8634 0.4826 0.032 Uiso 1 1 calc R
C6 C 0.8546(6) 0.9172(11) 0.4805(6) 0.0266(19) Uani 1 1 d .
H6A H 0.8520 1.0168 0.4304 0.032 Uiso 1 1 calc R
H6B H 0.8667 0.9655 0.5535 0.032 Uiso 1 1 calc R
C7 C 0.7465(6) 0.8178(12) 0.4569(6) 0.0277(19) Uani 1 1 d .
H7A H 0.6855 0.9007 0.4584 0.033 Uiso 1 1 calc R
H7B H 0.7459 0.7277 0.5125 0.033 Uiso 1 1 calc R
C8 C 0.7295(7) 0.7280(12) 0.3476(6) 0.0292(19) Uani 1 1 d .
H8A H 0.6631 0.6531 0.3376 0.035 Uiso 1 1 calc R
H8B H 0.7180 0.8189 0.2912 0.035 Uiso 1 1 calc R
C9 C 0.6117(6) 0.9637(11) 0.7825(6) 0.0250(18) Uani 1 1 d .
C10 C 0.6860(7) 0.7270(11) 0.7168(6) 0.0256(18) Uani 1 1 d .
C11 C 0.7929(6) 0.9551(12) 0.7866(5) 0.0222(17) Uani 1 1 d .
C12 C 0.5677(7) 0.4807(12) 0.6406(6) 0.033(2) Uani 1 1 d .
H12A H 0.5091 0.5705 0.6355 0.039 Uiso 1 1 calc R
H12B H 0.5583 0.3944 0.6960 0.039 Uiso 1 1 calc R
C13 C 0.5588(7) 0.3872(13) 0.5339(7) 0.038(2) Uani 1 1 d .
H13A H 0.4883 0.3226 0.5168 0.046 Uiso 1 1 calc R
H13B H 0.5592 0.4758 0.4774 0.046 Uiso 1 1 calc R
C14 C 0.6520(7) 0.2598(12) 0.5356(6) 0.035(2) Uani 1 1 d .
H14A H 0.6459 0.1621 0.5852 0.042 Uiso 1 1 calc R
H14B H 0.6474 0.2091 0.4638 0.042 Uiso 1 1 calc R
C15 C 0.7601(7) 0.3501(12) 0.5698(7) 0.035(2) Uani 1 1 d .
H15A H 0.8194 0.2612 0.5775 0.042 Uiso 1 1 calc R
H15B H 0.7709 0.4342 0.5139 0.042 Uiso 1 1 calc R
C16 C 0.7685(7) 0.4470(12) 0.6724(7) 0.037(2) Uani 1 1 d .
H16A H 0.7711 0.3612 0.7309 0.045 Uiso 1 1 calc R
H16B H 0.8376 0.5157 0.6868 0.045 Uiso 1 1 calc R
C17 C 0.8609(6) 0.7335(10) 0.0541(6) 0.0233(17) Uani 1 1 d .
C18 C 0.8480(7) 0.5730(12) -0.0146(6) 0.030(2) Uani 1 1 d .
H18A H 0.9146 0.4993 0.0053 0.036 Uiso 1 1 calc R
H18B H 0.8424 0.6097 -0.0895 0.036 Uiso 1 1 calc R
C19 C 0.7485(6) 0.4627(11) -0.0062(6) 0.0274(18) Uani 1 1 d .
H19A H 0.7376 0.3709 -0.0621 0.033 Uiso 1 1 calc R
H19B H 0.7609 0.4032 0.0637 0.033 Uiso 1 1 calc R
C20 C 0.6480(6) 0.5760(11) -0.0187(6) 0.0263(19) Uani 1 1 d .
H20A H 0.6268 0.6131 -0.0939 0.032 Uiso 1 1 calc R
H20B H 0.5871 0.5048 -0.0017 0.032 Uiso 1 1 calc R
C21 C 0.6626(6) 0.7364(10) 0.0501(6) 0.0245(17) Uani 1 1 d .

loop_
_atom_site_aniso_label
_atom_site_aniso_U_11
_atom_site_aniso_U_22
_atom_site_aniso_U_33
_atom_site_aniso_U_23
_atom_site_aniso_U_13
_atom_site_aniso_U_12
N1 0.019(4) 0.018(4) 0.026(3) -0.004(3) 0.008(3) 0.002(3)
N2 0.027(4) 0.020(3) 0.020(3) 0.003(3) 0.008(3) 0.002(3)
N3 0.026(4) 0.028(4) 0.022(3) -0.002(3) 0.008(3) 0.002(3)
N4 0.019(4) 0.026(4) 0.039(4) -0.013(3) 0.005(3) -0.004(3)
N5 0.022(4) 0.017(4) 0.039(4) -0.008(3) 0.009(3) 0.001(3)
N6 0.016(3) 0.022(4) 0.029(3) -0.003(3) 0.003(3) -0.002(3)
N7 0.024(4) 0.021(4) 0.028(4) -0.002(3) 0.009(3) -0.002(3)
N8 0.023(3) 0.021(3) 0.026(3) 0.000(3) 0.009(3) -0.002(3)
N9 0.025(3) 0.015(3) 0.027(3) -0.001(3) 0.006(3) -0.002(3)
N10 0.020(4) 0.022(4) 0.041(4) -0.010(3) 0.004(3) -0.001(3)
N11 0.031(4) 0.018(4) 0.036(4) -0.007(3) 0.007(3) -0.004(3)
N12 0.027(4) 0.022(4) 0.033(4) -0.005(3) 0.011(3) -0.004(3)
N13 0.017(3) 0.010(3) 0.034(3) -0.002(3) 0.007(3) -0.002(3)
O1 0.019(3) 0.020(3) 0.035(3) 0.000(2) 0.004(2) 0.004(2)
O2 0.033(3) 0.018(3) 0.036(3) 0.001(2) 0.012(2) 0.001(3)
C1 0.014(4) 0.019(4) 0.019(4) 0.003(3) 0.006(3) 0.000(3)
C2 0.018(4) 0.027(4) 0.027(4) 0.006(4) 0.005(3) 0.006(4)
C3 0.016(4) 0.020(4) 0.023(4) 0.002(3) 0.004(3) -0.001(3)
C4 0.033(5) 0.021(4) 0.029(4) 0.000(3) 0.012(4) 0.005(4)
C5 0.029(4) 0.018(4) 0.033(4) -0.003(4) 0.007(3) 0.000(4)
C6 0.024(4) 0.025(5) 0.031(4) -0.002(3) 0.005(3) -0.005(4)
C7 0.031(4) 0.025(4) 0.032(4) -0.016(4) 0.018(3) -0.005(4)
C8 0.025(4) 0.025(5) 0.035(4) -0.002(4) 0.003(3) 0.007(4)
C9 0.026(4) 0.022(5) 0.028(4) 0.009(4) 0.010(3) 0.004(4)
C10 0.029(5) 0.017(4) 0.032(4) 0.002(3) 0.008(3) -0.005(4)
C11 0.017(4) 0.029(4) 0.018(4) 0.004(3) -0.001(3) 0.002(4)
C12 0.024(4) 0.029(5) 0.046(5) -0.016(4) 0.010(4) -0.015(4)
C13 0.031(5) 0.032(5) 0.053(5) -0.021(4) 0.011(4) -0.006(4)
C14 0.037(5) 0.036(6) 0.032(5) -0.010(4) 0.008(4) 0.009(4)
C15 0.031(5) 0.027(5) 0.052(5) -0.003(4) 0.021(4) -0.002(4)
C16 0.033(5) 0.023(5) 0.054(5) -0.014(4) 0.002(4) -0.005(4)
C17 0.020(4) 0.023(4) 0.027(4) 0.011(3) 0.003(3) 0.002(3)
C18 0.027(5) 0.031(5) 0.031(4) 0.003(4) 0.005(4) 0.010(4)
C19 0.030(4) 0.025(4) 0.028(4) 0.003(3) 0.006(3) 0.001(4)
C20 0.020(4) 0.029(5) 0.028(4) -0.002(4) 0.002(3) -0.004(4)
C21 0.022(4) 0.022(4) 0.033(4) 0.010(3) 0.012(3) 0.002(3)

loop_
_atom_type_symbol
_atom_type_description
_atom_type_scat_dispersion_real
_atom_type_scat_dispersion_imag
_atom_type_scat_source
C C 0.0033 0.0016 'International Tables Vol C Tables 4.2.6.8 and 6.1.1.4'
H H 0.0000 0.0000 'International Tables Vol C Tables 4.2.6.8 and 6.1.1.4'
N N 0.0061 0.0033 'International Tables Vol C Tables 4.2.6.8 and 6.1.1.4'
O O 0.0106 0.0060 'International Tables Vol C Tables 4.2.6.8 and 6.1.1.4'

loop_
_geom_angle_atom_site_label_1
_geom_angle_atom_site_label_2
_geom_angle_atom_site_label_3
_geom_angle
C1 N1 C3 115.1(7)
C1 N2 C2 113.7(7)
C2 N3 C3 115.6(7)
C2 N6 C4 123.7(6)
C2 N6 C8 120.8(7)
C4 N6 C8 113.9(6)
C11 N7 C9 113.1(7)
C9 N8 C10 115.5(7)
C11 N9 C10 114.5(7)
C10 N12 C16 123.1(7)
C10 N12 C12 120.4(7)
C16 N12 C12 114.4(7)
C17 N13 C21 125.3(7)
N4 C1 N1 118.0(7)
N4 C1 N2 116.3(7)
N1 C1 N2 125.7(7)
N3 C2 N6 119.3(7)
N3 C2 N2 125.4(8)
N6 C2 N2 115.3(7)
N5 C3 N3 118.4(7)
N5 C3 N1 117.2(7)
N3 C3 N1 124.4(7)
N6 C4 C5 110.7(6)
C6 C5 C4 110.8(7)
C5 C6 C7 110.0(7)
C6 C7 C8 111.1(6)
N6 C8 C7 110.9(6)
N8 C9 N10 117.1(7)
N8 C9 N7 125.8(7)
N10 C9 N7 117.1(8)
N8 C10 N9 124.3(8)
N8 C10 N12 118.7(7)
N9 C10 N12 116.9(7)
N9 C11 N7 126.6(7)
N9 C11 N11 116.6(7)
N7 C11 N11 116.7(8)
N12 C12 C13 109.4(7)
C14 C13 C12 111.5(7)
C15 C14 C13 110.8(8)
C16 C15 C14 112.7(7)
N12 C16 C15 111.6(7)
O1 C17 N13 118.8(7)
O1 C17 C18 123.5(7)
N13 C17 C18 117.7(7)
C17 C18 C19 113.7(6)
C20 C19 C18 110.6(7)
C21 C20 C19 113.8(6)
O2 C21 N13 118.2(7)
O2 C21 C20 124.0(7)
N13 C21 C20 117.8(6)

loop_
_geom_bond_atom_site_label_1
_geom_bond_atom_site_label_2
_geom_bond_distance
N1 C1 1.333(10)
N1 C3 1.362(10)
N2 C1 1.357(10)
N2 C2 1.370(10)
N3 C2 1.328(10)
N3 C3 1.347(11)
N4 C1 1.322(9)
N5 C3 1.326(10)
N6 C2 1.357(11)
N6 C4 1.444(10)
N6 C8 1.461(9)
N7 C11 1.341(10)
N7 C9 1.349(10)
N8 C9 1.333(11)
N8 C10 1.339(10)
N9 C11 1.337(12)
N9 C10 1.348(10)
N10 C9 1.340(9)
N11 C11 1.350(10)
N12 C10 1.357(10)
N12 C16 1.458(10)
N12 C12 1.475(10)
N13 C17 1.382(9)
N13 C21 1.384(9)
O1 C17 1.235(9)
O2 C21 1.246(9)
C4 C5 1.521(11)
C5 C6 1.492(11)
C6 C7 1.518(10)
C7 C8 1.536(10)
C12 C13 1.528(11)
C13 C14 1.506(12)
C14 C15 1.496(12)
C15 C16 1.495(11)
C17 C18 1.493(11)
C18 C19 1.515(11)
C19 C20 1.500(11)
C20 C21 1.494(11)

loop_
_geom_hbond_atom_site_label_D
_geom_hbond_atom_site_label_H
_geom_hbond_atom_site_label_A
_geom_hbond_distance_DH
_geom_hbond_distance_HA
_geom_hbond_distance_DA
_geom_hbond_angle_DHA
_geom_hbond_site_symmetry_A
N4 H4A O1 0.88 2.08 2.953(9) 168.6 1_545
N4 H4B N9 0.88 2.23 3.103(9) 172.8 2_746
N5 H5A N8 0.88 2.20 3.072(9) 172.5 2_646
N5 H5B O2 0.88 2.09 2.959(8) 168.2 1_545
N10 H10A N3 0.88 2.25 3.125(10) 177.0 2_656
N10 H10B O2 0.88 2.33 2.994(8) 132.3 2_656
N11 H11A N2 0.88 2.25 3.116(9) 167.0 2_756
N11 H11B O1 0.88 2.32 2.994(9) 134.0 2_756
N13 H13 N1 0.88 2.07 2.953(9) 178.8 1_565

loop_
_cod_related_entry_id
_cod_related_entry_database
_cod_related_entry_code
1 ChemSpider 30661410
